data_7101491
loop_
_publ_author_name
'Goffredo Rosini'
'Claudia Ayoub'
'Valerio Borzatta'
'Emanuela Marotta'
'Andrea Mazzanti'
'Paolo Righi'

_publ_section_title
;
p1,n1 Salts: Self Assembled Supramolecular Structures
Sequestering Racemates
;
_journal_issue 41
_journal_name_full 'Chemical Communications'
_journal_paper_doi 10.1039/b608405b
_journal_year 2006
_chemical_formula_moiety 'C11 H18 N O2, C10 H15 O2'
_chemical_formula_sum 'C21 H33 N O4'
_chemical_formula_weight 363.48
_chemical_name_common 'crisantemico-ammina senza SMe'
_chemical_name_systematic
;
?
;
_space_group_IT_number 19
_symmetry_cell_setting orthorhombic
_symmetry_space_group_name_Hall 'P 2ac 2ab'
_symmetry_space_group_name_H-M 'P 21 21 21'
_atom_sites_solution_hydrogens geom
_atom_sites_solution_primary direct
_atom_sites_solution_secondary difmap
_audit_creation_method SHELXL-97
_cell_angle_alpha 90.00
_cell_angle_beta 90.00
_cell_angle_gamma 90.00
_cell_formula_units_Z 4
_cell_length_a 7.3883(8)
_cell_length_b 10.1582(11)
_cell_length_c 28.935(3)
_cell_measurement_temperature 293(2)
_cell_volume 2171.6(4)
_computing_structure_refinement 'SHELXL-97 (Sheldrick, 1997)'
_computing_structure_solution 'SHELXS-97 (Sheldrick, 1990)'
_diffrn_ambient_temperature 293(2)
_diffrn_measured_fraction_theta_full 0.995
_diffrn_measured_fraction_theta_max 0.995
_diffrn_measurement_device_type 'Bruker SMART'
_diffrn_measurement_method 'phi and omega scans'
_diffrn_radiation_monochromator graphite
_diffrn_radiation_source 'fine-focus sealed tube'
_diffrn_radiation_type MoK\a
_diffrn_radiation_wavelength 0.71073
_diffrn_reflns_av_R_equivalents 0.0456
_diffrn_reflns_av_sigmaI/netI 0.0360
_diffrn_reflns_limit_h_max 10
_diffrn_reflns_limit_h_min -10
_diffrn_reflns_limit_k_max 14
_diffrn_reflns_limit_k_min -14
_diffrn_reflns_limit_l_max 40
_diffrn_reflns_limit_l_min -40
_diffrn_reflns_number 27500
_diffrn_reflns_theta_full 29.98
_diffrn_reflns_theta_max 29.98
_diffrn_reflns_theta_min 2.12
_exptl_absorpt_coefficient_mu 0.076
_exptl_absorpt_correction_T_max 0.9776
_exptl_absorpt_correction_T_min 0.9488
_exptl_absorpt_correction_type empirical
_exptl_crystal_colour 'pale yellow'
_exptl_crystal_density_diffrn 1.112
_exptl_crystal_density_method 'not measured'
_exptl_crystal_description plates
_exptl_crystal_F_000 792
_exptl_crystal_size_max 0.70
_exptl_crystal_size_mid 0.70
_exptl_crystal_size_min 0.30
_refine_diff_density_max 0.222
_refine_diff_density_min -0.175
_refine_diff_density_rms 0.039
_refine_ls_abs_structure_details 'Flack H D (1983), Acta Cryst. A39, 876-881'
_refine_ls_abs_structure_Flack -0.7(12)
_refine_ls_extinction_method none
_refine_ls_goodness_of_fit_ref 1.045
_refine_ls_hydrogen_treatment mixed
_refine_ls_matrix_type full
_refine_ls_number_parameters 253
_refine_ls_number_reflns 6299
_refine_ls_number_restraints 0
_refine_ls_restrained_S_all 1.045
_refine_ls_R_factor_all 0.0775
_refine_ls_R_factor_gt 0.0560
_refine_ls_shift/su_max 0.001
_refine_ls_shift/su_mean 0.000
_refine_ls_structure_factor_coef Fsqd
_refine_ls_weighting_details 'calc w=1/[\s^2^(Fo^2^)+(0.0537P)^2^+0.5421P] where P=(Fo^2^+2Fc^2^)/3'
_refine_ls_weighting_scheme calc
_refine_ls_wR_factor_gt 0.1323
_refine_ls_wR_factor_ref 0.1441
_reflns_number_gt 4733
_reflns_number_total 6299
_reflns_threshold_expression >2sigma(I)
_cod_data_source_file b608405b.txt
_cod_database_code 7101491

loop_
_symmetry_equiv_pos_as_xyz
'x, y, z'
'-x+1/2, -y, z+1/2'
'-x, y+1/2, -z+1/2'
'x+1/2, -y+1/2, -z'

loop_
_atom_site_label
_atom_site_type_symbol
_atom_site_fract_x
_atom_site_fract_y
_atom_site_fract_z
_atom_site_U_iso_or_equiv
_atom_site_adp_type
_atom_site_occupancy
_atom_site_symmetry_multiplicity
_atom_site_calc_flag
_atom_site_refinement_flags
O1 O 0.7222(2) 0.80835(12) 0.97739(4) 0.0489(3) Uani 1 1 d .
O2 O 0.7513(3) 1.01582(12) 0.95634(5) 0.0602(4) Uani 1 1 d .
O3 O 0.3856(2) 0.62705(11) 0.94298(5) 0.0447(3) Uani 1 1 d .
HO3 H 0.331(3) 0.641(2) 0.9696(8) 0.041(5) Uiso 1 1 d .
O4 O 0.5982(3) 0.25266(15) 0.96262(8) 0.0815(6) Uani 1 1 d .
HO4 H 0.645(4) 0.174(3) 0.9610(10) 0.082(9) Uiso 1 1 d .
N1 N 0.7249(2) 0.54314(14) 0.96355(5) 0.0404(3) Uani 1 1 d .
HN1 H 0.681(4) 0.630(3) 0.9620(9) 0.072(8) Uiso 1 1 d .
C1 C 0.6622(3) 0.85800(17) 0.89995(6) 0.0440(4) Uani 1 1 d .
H1 H 0.5741 0.7860 0.8986 0.053 Uiso 1 1 calc R
C2 C 0.8016(4) 0.8559(2) 0.86193(8) 0.0586(6) Uani 1 1 d .
C3 C 0.6494(4) 0.9546(2) 0.86059(8) 0.0584(6) Uani 1 1 d .
H3 H 0.6844 1.0450 0.8683 0.070 Uiso 1 1 calc R
C4 C 0.5024(4) 0.9433(3) 0.82669(8) 0.0701(7) Uani 1 1 d .
H4 H 0.4319 0.8677 0.8287 0.084 Uiso 1 1 calc R
C5 C 0.4577(4) 1.0268(3) 0.79377(8) 0.0705(7) Uani 1 1 d .
C6 C 0.7141(3) 0.89900(16) 0.94779(6) 0.0404(4) Uani 1 1 d .
C7 C 0.5541(6) 1.1549(3) 0.78675(12) 0.1019(12) Uani 1 1 d .
H7A H 0.6675 1.1532 0.8029 0.153 Uiso 1 1 calc R
H7B H 0.4809 1.2255 0.7984 0.153 Uiso 1 1 calc R
H7C H 0.5757 1.1681 0.7544 0.153 Uiso 1 1 calc R
C8 C 0.3040(5) 1.0007(4) 0.76125(10) 0.0995(11) Uani 1 1 d .
H8A H 0.2148 1.0688 0.7643 0.149 Uiso 1 1 calc R
H8B H 0.2503 0.9171 0.7685 0.149 Uiso 1 1 calc R
H8C H 0.3485 0.9993 0.7301 0.149 Uiso 1 1 calc R
C9 C 0.7966(5) 0.7423(3) 0.82776(9) 0.0819(9) Uani 1 1 d .
H9A H 0.6746 0.7108 0.8248 0.123 Uiso 1 1 calc R
H9B H 0.8729 0.6724 0.8387 0.123 Uiso 1 1 calc R
H9C H 0.8391 0.7720 0.7982 0.123 Uiso 1 1 calc R
C10 C 0.9910(5) 0.9029(3) 0.87244(11) 0.0847(9) Uani 1 1 d .
H10A H 1.0576 0.8336 0.8873 0.127 Uiso 1 1 calc R
H10B H 0.9855 0.9780 0.8925 0.127 Uiso 1 1 calc R
H10C H 1.0505 0.9269 0.8442 0.127 Uiso 1 1 calc R
C11 C 0.6158(3) 0.46832(16) 0.92827(6) 0.0398(4) Uani 1 1 d .
H11 H 0.6435 0.5076 0.8982 0.048 Uiso 1 1 calc R
C12 C 0.4124(3) 0.48959(16) 0.93649(6) 0.0387(4) Uani 1 1 d .
H12 H 0.3746 0.4420 0.9643 0.046 Uiso 1 1 calc R
C13 C 0.3054(3) 0.44076(18) 0.89527(7) 0.0434(4) Uani 1 1 d .
C14 C 0.2802(4) 0.5190(3) 0.85696(8) 0.0635(6) Uani 1 1 d .
H14 H 0.3307 0.6028 0.8563 0.076 Uiso 1 1 calc R
C15 C 0.1813(5) 0.4750(4) 0.81955(10) 0.0885(9) Uani 1 1 d .
H15 H 0.1669 0.5289 0.7938 0.106 Uiso 1 1 calc R
C16 C 0.1042(5) 0.3524(4) 0.82015(13) 0.0941(10) Uani 1 1 d .
H16 H 0.0377 0.3226 0.7950 0.113 Uiso 1 1 calc R
C17 C 0.1258(5) 0.2761(3) 0.85746(13) 0.0921(10) Uani 1 1 d .
H17 H 0.0719 0.1933 0.8580 0.110 Uiso 1 1 calc R
C18 C 0.2267(4) 0.3172(2) 0.89547(10) 0.0675(6) Uani 1 1 d .
H18 H 0.2411 0.2620 0.9208 0.081 Uiso 1 1 calc R
C19 C 0.6674(3) 0.32301(19) 0.92492(9) 0.0575(6) Uani 1 1 d .
H19A H 0.6199 0.2864 0.8964 0.069 Uiso 1 1 calc R
H19B H 0.7981 0.3147 0.9243 0.069 Uiso 1 1 calc R
C20 C 0.9193(3) 0.5512(3) 0.95078(9) 0.0636(6) Uani 1 1 d .
H20A H 0.9758 0.4674 0.9559 0.095 Uiso 1 1 calc R
H20B H 0.9777 0.6168 0.9694 0.095 Uiso 1 1 calc R
H20C H 0.9300 0.5745 0.9188 0.095 Uiso 1 1 calc R
C21 C 0.7048(4) 0.5005(2) 1.01252(7) 0.0619(6) Uani 1 1 d .
H21A H 0.7658 0.5619 1.0324 0.093 Uiso 1 1 calc R
H21B H 0.7569 0.4146 1.0163 0.093 Uiso 1 1 calc R
H21C H 0.5787 0.4975 1.0205 0.093 Uiso 1 1 calc R

loop_
_atom_site_aniso_label
_atom_site_aniso_U_11
_atom_site_aniso_U_22
_atom_site_aniso_U_33
_atom_site_aniso_U_23
_atom_site_aniso_U_13
_atom_site_aniso_U_12
O1 0.0716(9) 0.0328(6) 0.0423(7) -0.0006(5) -0.0096(7) -0.0030(6)
O2 0.0856(11) 0.0255(5) 0.0696(9) -0.0072(6) -0.0174(8) 0.0062(7)
O3 0.0527(8) 0.0266(5) 0.0546(8) -0.0052(5) 0.0118(7) 0.0028(5)
O4 0.0968(14) 0.0301(7) 0.1176(16) 0.0091(8) 0.0314(12) 0.0162(8)
N1 0.0380(8) 0.0314(7) 0.0518(8) 0.0004(6) 0.0003(6) 0.0056(6)
C1 0.0584(12) 0.0312(8) 0.0423(9) 0.0014(7) -0.0066(8) -0.0020(8)
C2 0.0719(15) 0.0560(12) 0.0478(11) -0.0016(9) 0.0010(11) -0.0060(11)
C3 0.0832(16) 0.0379(9) 0.0540(12) 0.0078(9) -0.0076(11) -0.0068(11)
C4 0.0936(19) 0.0577(13) 0.0589(13) 0.0123(11) -0.0150(14) 0.0017(14)
C5 0.0939(19) 0.0717(16) 0.0458(11) 0.0134(11) 0.0011(12) 0.0242(14)
C6 0.0447(9) 0.0293(7) 0.0473(9) -0.0039(7) -0.0041(8) 0.0052(7)
C7 0.132(3) 0.081(2) 0.093(2) 0.0402(17) 0.005(2) 0.010(2)
C8 0.125(3) 0.112(3) 0.0613(16) 0.0135(16) -0.0221(17) 0.034(2)
C9 0.113(2) 0.0806(18) 0.0524(13) -0.0149(12) 0.0033(15) 0.0047(17)
C10 0.0766(19) 0.099(2) 0.0780(18) -0.0030(16) 0.0138(16) -0.0127(17)
C11 0.0454(10) 0.0289(7) 0.0450(9) -0.0027(7) 0.0070(8) 0.0024(7)
C12 0.0454(9) 0.0244(7) 0.0463(9) 0.0002(6) 0.0082(8) 0.0019(7)
C13 0.0388(9) 0.0390(9) 0.0523(10) -0.0073(8) 0.0085(8) -0.0002(8)
C14 0.0636(14) 0.0634(14) 0.0635(13) 0.0035(11) -0.0029(11) -0.0081(12)
C15 0.092(2) 0.110(3) 0.0628(15) -0.0001(16) -0.0153(15) -0.001(2)
C16 0.085(2) 0.108(3) 0.089(2) -0.039(2) -0.0166(18) -0.005(2)
C17 0.089(2) 0.0699(18) 0.117(3) -0.0322(19) -0.009(2) -0.0256(17)
C18 0.0770(16) 0.0442(11) 0.0813(16) -0.0103(11) -0.0032(14) -0.0130(12)
C19 0.0587(13) 0.0338(9) 0.0800(15) -0.0115(10) 0.0149(11) 0.0078(9)
C20 0.0424(11) 0.0671(14) 0.0814(16) -0.0077(13) -0.0003(11) -0.0004(10)
C21 0.0722(15) 0.0623(13) 0.0514(12) 0.0089(10) -0.0069(11) 0.0011(12)

loop_
_atom_type_symbol
_atom_type_description
_atom_type_scat_dispersion_real
_atom_type_scat_dispersion_imag
_atom_type_scat_source
C C 0.0033 0.0016 'International Tables Vol C Tables 4.2.6.8 and 6.1.1.4'
H H 0.0000 0.0000 'International Tables Vol C Tables 4.2.6.8 and 6.1.1.4'
N N 0.0061 0.0033 'International Tables Vol C Tables 4.2.6.8 and 6.1.1.4'
O O 0.0106 0.0060 'International Tables Vol C Tables 4.2.6.8 and 6.1.1.4'

loop_
_geom_angle_atom_site_label_1
_geom_angle_atom_site_label_2
_geom_angle_atom_site_label_3
_geom_angle
C20 N1 C21 110.42(18)
C20 N1 C11 112.14(16)
C21 N1 C11 116.40(16)
C6 C1 C3 122.33(16)
C6 C1 C2 120.31(19)
C3 C1 C2 60.01(16)
C3 C2 C1 59.97(15)
C3 C2 C10 119.1(2)
C1 C2 C10 118.8(2)
C3 C2 C9 118.1(2)
C1 C2 C9 118.0(2)
C10 C2 C9 113.2(3)
C4 C3 C1 120.1(2)
C4 C3 C2 121.2(2)
C1 C3 C2 60.02(15)
C5 C4 C3 128.2(3)
C4 C5 C7 122.6(3)
C4 C5 C8 122.0(3)
C7 C5 C8 115.4(2)
O2 C6 O1 123.53(17)
O2 C6 C1 120.45(17)
O1 C6 C1 115.99(15)
N1 C11 C19 113.38(17)
N1 C11 C12 110.34(13)
C19 C11 C12 112.94(15)
O3 C12 C13 110.67(15)
O3 C12 C11 107.12(14)
C13 C12 C11 110.03(14)
C14 C13 C18 118.0(2)
C14 C13 C12 121.05(18)
C18 C13 C12 120.9(2)
C13 C14 C15 121.1(2)
C16 C15 C14 120.3(3)
C17 C16 C15 119.2(3)
C16 C17 C18 121.8(3)
C13 C18 C17 119.6(3)
O4 C19 C11 110.64(17)

loop_
_geom_bond_atom_site_label_1
_geom_bond_atom_site_label_2
_geom_bond_distance
O1 C6 1.259(2)
O2 C6 1.243(2)
O3 C12 1.423(2)
O4 C19 1.400(3)
N1 C20 1.485(3)
N1 C21 1.489(3)
N1 C11 1.507(2)
C1 C6 1.495(3)
C1 C3 1.506(3)
C1 C2 1.507(3)
C2 C3 1.507(4)
C2 C10 1.510(4)
C2 C9 1.520(3)
C3 C4 1.468(4)
C4 C5 1.318(3)
C5 C7 1.497(5)
C5 C8 1.499(4)
C11 C19 1.528(2)
C11 C12 1.536(3)
C12 C13 1.514(3)
C13 C14 1.376(3)
C13 C18 1.383(3)
C14 C15 1.380(4)
C15 C16 1.370(5)
C16 C17 1.339(5)
C17 C18 1.393(4)

loop_
_geom_hbond_atom_site_label_D
_geom_hbond_atom_site_label_H
_geom_hbond_atom_site_label_A
_geom_hbond_distance_DH
_geom_hbond_distance_HA
_geom_hbond_distance_DA
_geom_hbond_angle_DHA
_geom_hbond_site_symmetry_A
N1 HN1 O1 0.94(3) 1.89(3) 2.7238(19) 147(2) .
O3 HO3 O1 0.88(2) 1.81(2) 2.6827(19) 173(2) 4_467
O4 HO4 O2 0.87(3) 1.80(3) 2.665(2) 177(3) 1_545

loop_
_geom_torsion_atom_site_label_1
_geom_torsion_atom_site_label_2
_geom_torsion_atom_site_label_3
_geom_torsion_atom_site_label_4
_geom_torsion
C6 C1 C2 C3 -112.2(2)
C6 C1 C2 C10 -3.3(3)
C3 C1 C2 C10 108.9(3)
C6 C1 C2 C9 139.9(2)
C3 C1 C2 C9 -107.9(3)
C6 C1 C3 C4 -140.2(2)
C2 C1 C3 C4 110.9(3)
C6 C1 C3 C2 108.9(2)
C1 C2 C3 C4 -109.1(2)
C10 C2 C3 C4 142.5(2)
C9 C2 C3 C4 -1.3(3)
C10 C2 C3 C1 -108.4(2)
C9 C2 C3 C1 107.8(2)
C1 C3 C4 C5 171.1(3)
C2 C3 C4 C5 -117.8(3)
C3 C4 C5 C7 -1.8(5)
C3 C4 C5 C8 179.3(3)
C3 C1 C6 O2 -1.1(3)
C2 C1 C6 O2 70.5(3)
C3 C1 C6 O1 -179.05(19)
C2 C1 C6 O1 -107.4(2)
C20 N1 C11 C19 65.4(2)
C21 N1 C11 C19 -63.1(2)
C20 N1 C11 C12 -166.76(17)
C21 N1 C11 C12 64.7(2)
N1 C11 C12 O3 46.88(19)
C19 C11 C12 O3 174.94(17)
N1 C11 C12 C13 167.23(14)
C19 C11 C12 C13 -64.7(2)
O3 C12 C13 C14 34.5(3)
C11 C12 C13 C14 -83.7(2)
O3 C12 C13 C18 -144.1(2)
C11 C12 C13 C18 97.7(2)
C18 C13 C14 C15 -0.8(4)
C12 C13 C14 C15 -179.4(2)
C13 C14 C15 C16 0.7(5)
C14 C15 C16 C17 0.1(5)
C15 C16 C17 C18 -0.9(6)
C14 C13 C18 C17 0.0(4)
C12 C13 C18 C17 178.6(2)
C16 C17 C18 C13 0.9(5)
N1 C11 C19 O4 75.5(2)
C12 C11 C19 O4 -51.0(3)

loop_
_cod_related_entry_id
_cod_related_entry_database
_cod_related_entry_code
1 ChemSpider 21198198
